data_2004107
loop_
_publ_author_name
'Chan, D. M. C.'
'Schwalbe, C. H.'
'Sood, G.'
'Fraser, W.'

_publ_section_title
;
 9-(Carboxymethyl)-2,6-dichloropurine Ethyl Ester. An Intermediate for
 Peptidic Nucleic Acid Synthesis
;
_journal_issue 11
_journal_name_full 'Acta Crystallographica Section C'
_journal_page_first 2383
_journal_page_last 2386
_journal_paper_doi 10.1107/S0108270195008705
_journal_volume 51
_journal_year 1995
_chemical_formula_sum 'C9 H8 Cl2 N4 O2'
_chemical_formula_weight 275.09
_chemical_melting_point 394.1(10)
_chemical_name_systematic
;
 9-(carboxymethyl)-2,6-dichloropurine ethyl ester
;
_space_group_IT_number 15
_symmetry_cell_setting monoclinic
_symmetry_space_group_name_Hall '-C 2yc'
_symmetry_space_group_name_H-M 'C 1 2/c 1'
_audit_creation_method SHELXL
_cell_angle_alpha 90
_cell_angle_beta 104.03(2)
_cell_angle_gamma 90
_cell_formula_units_Z 8
_cell_length_a 25.5850(14)
_cell_length_b 11.841(2)
_cell_length_c 8.012(3)
_cell_measurement_reflns_used 25
_cell_measurement_temperature 293(2)
_cell_measurement_theta_max 14.2
_cell_measurement_theta_min 9.7
_cell_volume 2354.8(10)
_computing_cell_refinement 'CAD-4 Software'
_computing_data_collection 'CAD-4 Software (Enraf-Nonius, 1989)'
_computing_data_reduction
;
DATREDXL (Brookhaven National Laboratory & Univ. of Birmingham, 1986)
;
_computing_molecular_graphics 'ORTEPII (Johnson, 1976)'
_computing_publication_material SHELXL93
_computing_structure_refinement 'SHELXL93 (Sheldrick, 1993)'
_computing_structure_solution 'MULTAN80 (Main et al., 1980)'
_diffrn_ambient_temperature 293(2)
_diffrn_measurement_device 'Enraf-Nonius CAD-4'
_diffrn_measurement_method \q/2\q
_diffrn_radiation_monochromator graphite
_diffrn_radiation_source 'normal-focus sealed tube'
_diffrn_radiation_type 'Mo K\a'
_diffrn_radiation_wavelength 0.71069
_diffrn_reflns_av_R_equivalents 0.0271
_diffrn_reflns_av_sigmaI/netI 0.0447
_diffrn_reflns_limit_h_max 30
_diffrn_reflns_limit_h_min -30
_diffrn_reflns_limit_k_max 14
_diffrn_reflns_limit_k_min 0
_diffrn_reflns_limit_l_max 9
_diffrn_reflns_limit_l_min -1
_diffrn_reflns_number 2524
_diffrn_reflns_theta_max 24.95
_diffrn_reflns_theta_min 3.00
_diffrn_standards_decay_% 1
_diffrn_standards_interval_time 120
_diffrn_standards_number 3
_exptl_absorpt_coefficient_mu 0.546
_exptl_absorpt_correction_type none
_exptl_crystal_colour 'very pale yellow'
_exptl_crystal_density_diffrn 1.552
_exptl_crystal_description tabular
_exptl_crystal_F_000 1120
_exptl_crystal_size_max 0.5
_exptl_crystal_size_mid 0.5
_exptl_crystal_size_min 0.25
_refine_diff_density_max 0.267
_refine_diff_density_min -0.207
_refine_ls_extinction_coef 0.0024(4)
_refine_ls_extinction_method 'SHELXL93 (Sheldrick, 1993)'
_refine_ls_goodness_of_fit_all 1.015
_refine_ls_goodness_of_fit_obs 1.048
_refine_ls_hydrogen_treatment refall
_refine_ls_matrix_type full
_refine_ls_number_parameters 187
_refine_ls_number_reflns 2054
_refine_ls_number_restraints 0
_refine_ls_restrained_S_all 1.018
_refine_ls_restrained_S_obs 1.048
_refine_ls_R_factor_all 0.0682
_refine_ls_R_factor_obs 0.0353
_refine_ls_shift/esd_max -0.002
_refine_ls_shift/esd_mean 0.000
_refine_ls_structure_factor_coef Fsqd
_refine_ls_weighting_scheme
;
calc w = 1/[\s^2^(F~o~^2^) + (0.0583P)^2^ + 0.5523P]
where P = (F~o~^2^ + 2F~c~^2^)/3
;
_refine_ls_wR_factor_all 0.1064
_refine_ls_wR_factor_obs 0.0906
_reflns_number_observed 1462
_reflns_number_total 2055
_reflns_observed_criterion >2sigma(I)
_cod_data_source_file cf1024.cif
_cod_data_source_block gita
_cod_depositor_comments
;
 Changing the _atom_site_occupancy data item value from '.' to '1'
 for all fully occupied atom sites.

 Antanas Vaitkus,
 2017-02-10

The following automatic conversions were performed:

'_chemical_melting_point' value '120-122_C' was changed to
'394.1(10)' - it was converted from degrees Celsius(C) to Kelvins(K),
the average value was taken and precision was estimated.

Automatic conversion script
Id: cif_fix_values 1715 2011-07-08 13:25:40Z adriana 
;
_cod_original_sg_symbol_H-M 'C 2/c'
_cod_database_code 2004107

loop_
_symmetry_equiv_pos_as_xyz
'x, y, z'
'-x, y, -z+1/2'
'x+1/2, y+1/2, z'
'-x+1/2, y+1/2, -z+1/2'
'-x, -y, -z'
'x, -y, z-1/2'
'-x+1/2, -y+1/2, -z'
'x+1/2, -y+1/2, z-1/2'

loop_
_atom_site_aniso_label
_atom_site_aniso_U_11
_atom_site_aniso_U_22
_atom_site_aniso_U_33
_atom_site_aniso_U_12
_atom_site_aniso_U_13
_atom_site_aniso_U_23
N1 0.0371(11) 0.0577(14) 0.0412(12) 0.0018(10) 0.0048(9) -0.0032(11)
C2 0.0401(13) 0.0443(14) 0.0410(13) 0.0000(11) 0.0085(11) -0.0043(12)
Cl2 0.0545(4) 0.0484(4) 0.0633(5) -0.0097(3) 0.0046(3) -0.0040(3)
N3 0.0375(10) 0.0411(12) 0.0396(11) 0.0010(9) 0.0046(9) 0.0005(9)
C4 0.0337(12) 0.0444(14) 0.0352(12) 0.0022(10) 0.0084(10) 0.0006(11)
C5 0.0379(12) 0.0466(14) 0.0409(13) 0.0086(11) 0.0100(10) 0.0047(12)
C6 0.0357(13) 0.058(2) 0.0373(13) 0.0108(12) 0.0056(10) 0.0033(12)
Cl6 0.0503(4) 0.0827(6) 0.0640(5) 0.0207(4) -0.0045(3) 0.0169(4)
N7 0.0481(12) 0.0435(12) 0.0575(14) 0.0040(10) 0.0081(11) 0.0092(11)
C8 0.0452(15) 0.0404(15) 0.056(2) -0.0019(12) 0.0104(13) 0.0024(13)
N9 0.0352(10) 0.0410(12) 0.0412(11) -0.0008(9) 0.0047(9) 0.0024(9)
C10 0.0342(12) 0.050(2) 0.0365(13) -0.0017(11) -0.0009(10) 0.0046(13)
C11 0.0380(13) 0.0370(13) 0.0414(15) -0.0031(10) 0.0022(11) 0.0038(11)
O11 0.0503(10) 0.0719(14) 0.0367(10) 0.0068(9) 0.0030(8) -0.0013(9)
O12 0.0369(9) 0.0573(11) 0.0458(10) 0.0048(8) 0.0003(8) -0.0042(9)
C13 0.042(2) 0.073(2) 0.067(2) 0.0081(15) 0.0123(14) -0.007(2)
C14 0.041(2) 0.116(4) 0.125(4) 0.009(2) 0.004(2) -0.025(4)

loop_
_atom_site_label
_atom_site_occupancy
_atom_site_fract_x
_atom_site_fract_y
_atom_site_fract_z
_atom_site_U_iso_or_equiv
_atom_site_thermal_displace_type
_atom_site_calc_flag
_atom_site_type_symbol
N1 1 0.09837(8) 0.3243(2) 0.5420(3) 0.0461(5) Uani d N
C2 1 0.13531(10) 0.2584(2) 0.6414(3) 0.0420(6) Uani d C
Cl2 1 0.11702(3) 0.11776(6) 0.64249(10) 0.0571(2) Uani d Cl
N3 1 0.18326(8) 0.2842(2) 0.7380(3) 0.0402(5) Uani d N
C4 1 0.19291(9) 0.3944(2) 0.7313(3) 0.0377(5) Uani d C
C5 1 0.15866(10) 0.4748(2) 0.6351(3) 0.0417(6) Uani d C
C6 1 0.11059(10) 0.4330(2) 0.5391(3) 0.0443(6) Uani d C
Cl6 1 0.06350(3) 0.51922(8) 0.40991(10) 0.0688(3) Uani d Cl
N7 1 0.18100(9) 0.5814(2) 0.6631(3) 0.0505(6) Uani d N
C8 1 0.22708(11) 0.5640(2) 0.7722(4) 0.0475(6) Uani d C
N9 1 0.23691(8) 0.4528(2) 0.8188(3) 0.0399(5) Uani d N
C10 1 0.28615(10) 0.4061(2) 0.9266(3) 0.0420(6) Uani d C
C11 1 0.32372(10) 0.3645(2) 0.8221(3) 0.0401(6) Uani d C
O11 1 0.31164(7) 0.3516(2) 0.6690(2) 0.0543(5) Uani d O
O12 1 0.37172(7) 0.3472(2) 0.9250(2) 0.0483(5) Uani d O
C13 1 0.41401(12) 0.3045(4) 0.8490(5) 0.0610(8) Uani d C
C14 1 0.46559(14) 0.3184(5) 0.9798(8) 0.097(2) Uani d C
H1 1 0.2513(11) 0.6230(23) 0.8213(34) 0.044(7) . . H
H2 1 0.3047(11) 0.4641(23) 1.0065(37) 0.048(7) . . H
H3 1 0.2765(12) 0.3444(27) 0.9916(40) 0.062(9) . . H
H4 1 0.4130(14) 0.3554(30) 0.7429(46) 0.075(10) . . H
H5 1 0.4051(16) 0.2329(34) 0.8204(48) 0.088(13) . . H
H6 1 0.4922(18) 0.2793(34) 0.9262(48) 0.096(12) . . H
H7 1 0.4757(20) 0.4061(45) 0.9878(64) 0.129(18) . . H
H8 1 0.4658(22) 0.2937(53) 1.0848(65) 0.147(26) . . H

loop_
_atom_type_symbol
_atom_type_description
_atom_type_scat_dispersion_real
_atom_type_scat_dispersion_imag
_atom_type_scat_source
C C 0.0033 0.0016 'International Tables Vol C Tables 4.2.6.8 and 6.1.1.4'
H H 0.0000 0.0000 'International Tables Vol C Tables 4.2.6.8 and 6.1.1.4'
Cl Cl 0.1484 0.1585 'International Tables Vol C Tables 4.2.6.8 and 6.1.1.4'
N N 0.0061 0.0033 'International Tables Vol C Tables 4.2.6.8 and 6.1.1.4'
O O 0.0106 0.0060 'International Tables Vol C Tables 4.2.6.8 and 6.1.1.4'

loop_
_geom_angle_atom_site_label_1
_geom_angle_atom_site_label_2
_geom_angle_atom_site_label_3
_geom_angle
_geom_angle_publ_flag
C6 N1 C2 116.3(2) yes
N3 C2 N1 129.8(2) yes
N3 C2 Cl2 115.8(2) yes
N1 C2 Cl2 114.4(2) yes
C2 N3 C4 111.0(2) yes
N3 C4 N9 127.9(2) yes
N3 C4 C5 126.5(2) yes
N9 C4 C5 105.6(2) yes
C6 C5 N7 134.3(2) yes
C6 C5 C4 114.9(2) yes
N7 C5 C4 110.8(2) yes
N1 C6 C5 121.5(2) yes
N1 C6 Cl6 116.9(2) yes
C5 C6 Cl6 121.6(2) yes
C8 N7 C5 103.6(2) yes
N7 C8 N9 114.2(2) yes
C4 N9 C8 105.8(2) yes
C4 N9 C10 127.0(2) ?
C8 N9 C10 126.9(2) ?
N9 C10 C11 111.9(2) ?
O11 C11 O12 126.1(2) ?
O11 C11 C10 124.8(2) ?
O12 C11 C10 109.1(2) ?
C11 O12 C13 117.8(2) ?
O12 C13 C14 106.9(3) ?

loop_
_geom_bond_atom_site_label_1
_geom_bond_atom_site_label_2
_geom_bond_distance
_geom_bond_publ_flag
N1 C6 1.326(4) yes
N1 C2 1.331(3) yes
C2 N3 1.318(3) yes
C2 Cl2 1.730(3) yes
N3 C4 1.331(3) yes
C4 N9 1.361(3) yes
C4 C5 1.393(3) yes
C5 C6 1.375(4) yes
C5 N7 1.381(3) yes
C6 Cl6 1.721(2) yes
N7 C8 1.303(3) yes
C8 N9 1.376(3) yes
N9 C10 1.453(3) yes
C10 C11 1.502(4) yes
C11 O11 1.200(3) yes
C11 O12 1.319(3) yes
O12 C13 1.455(4) yes
C13 C14 1.482(5) yes

loop_
_geom_torsion_atom_site_label_1
_geom_torsion_atom_site_label_2
_geom_torsion_atom_site_label_3
_geom_torsion_atom_site_label_4
_geom_torsion
_geom_torsion_publ_flag
C6 N1 C2 N3 -0.8(4) ?
C6 N1 C2 Cl2 179.3(2) ?
N1 C2 N3 C4 1.5(4) ?
Cl2 C2 N3 C4 -178.6(2) ?
C2 N3 C4 N9 177.1(2) ?
C2 N3 C4 C5 -0.9(4) ?
N3 C4 C5 C6 -0.2(4) ?
N9 C4 C5 C6 -178.6(2) ?
N3 C4 C5 N7 178.2(2) ?
N9 C4 C5 N7 -0.2(3) ?
C2 N1 C6 C5 -0.6(4) ?
C2 N1 C6 Cl6 179.5(2) ?
N7 C5 C6 N1 -176.9(3) ?
C4 C5 C6 N1 1.0(4) ?
N7 C5 C6 Cl6 3.0(4) ?
C4 C5 C6 Cl6 -179.1(2) ?
C6 C5 N7 C8 178.0(3) ?
C4 C5 N7 C8 0.1(3) ?
C5 N7 C8 N9 0.0(3) ?
N3 C4 N9 C8 -178.1(3) ?
C5 C4 N9 C8 0.2(3) ?
N3 C4 N9 C10 6.9(4) ?
C5 C4 N9 C10 -174.7(2) ?
N7 C8 N9 C4 -0.2(3) ?
N7 C8 N9 C10 174.8(2) ?
C4 N9 C10 C11 81.0(3) yes
C8 N9 C10 C11 -92.9(3) yes
N9 C10 C11 O11 -12.8(4) ?
N9 C10 C11 O12 166.0(2) ?
O11 C11 O12 C13 -2.3(4) ?
C10 C11 O12 C13 178.9(3) ?
C11 O12 C13 C14 166.8(4) ?

loop_
_cod_related_entry_id
_cod_related_entry_database
_cod_related_entry_code
1 ChemSpider 21138689
